data_4312240
loop_
_publ_author_name
'F. Albert Cotton'
'Carlos A. Murillo'
'Joseph H. Reibenspies'
'Dino Villagr\'an'
'Xiaoping Wang'
'Chad C. Wilkinson'

_publ_contact_author_address
;  Laboratory for Molecular Structure and Bonding
   Dept. of Chemistry
   Texas A&M University, PO Box  30012
   College Station, TX 77842-3012, USA
;
_publ_contact_author_email cotton@tamu.edu
_publ_contact_author_fax '(979) 845 9351'
_publ_contact_author_name 'F. A. Cotton'
_publ_contact_author_phone '(979) 845 4432'
_publ_section_title
;
 Paramagnetism at Ambient Temperature, Diamagnetism at Low Temperature in
 a Ru26+ Core: Structural Evidence for Zero-Field Splitting
;
_journal_name_full 'Inorganic Chemistry'
_journal_page_first 8373
_journal_page_last 8378
_journal_paper_doi 10.1021/ic048946n
_journal_volume 43
_journal_year 2004
_chemical_formula_moiety 'C30 H48 F6 N12 O6 Ru2 S2'
_chemical_formula_sum 'C30 H48 F6 N12 O6 Ru2 S2'
_chemical_formula_weight 1053.06
_chemical_name_systematic
; 
 ? 
;
_space_group_IT_number 14
_symmetry_cell_setting monoclinic
_symmetry_space_group_name_Hall '-P 2yn'
_symmetry_space_group_name_H-M 'P 1 21/n 1'
_atom_sites_solution_hydrogens geom
_atom_sites_solution_primary direct
_atom_sites_solution_secondary difmap
_audit_creation_method SHELXL-97
_cell_angle_alpha 90.00
_cell_angle_beta 95.326(2)
_cell_angle_gamma 90.00
_cell_formula_units_Z 2
_cell_length_a 9.4194(8)
_cell_length_b 15.5149(12)
_cell_length_c 13.6130(11)
_cell_measurement_reflns_used 8297
_cell_measurement_temperature 296(2)
_cell_measurement_theta_max 25.500
_cell_measurement_theta_min 2.5375
_cell_volume 1980.8(3)
_computing_cell_refinement 'Bruker SMART'
_computing_data_collection 'Bruker SMART'
_computing_data_reduction 'Bruker SAINT'
_computing_molecular_graphics XP
_computing_structure_refinement 'SHELXL-97 (Sheldrick, 1997)'
_computing_structure_solution 'SHELXS-97 (Sheldrick, 1990)'
_diffrn_ambient_temperature 298(2)
_diffrn_measured_fraction_theta_full 0.998
_diffrn_measured_fraction_theta_max 0.998
_diffrn_measurement_device_type 'Bruker SMART'
_diffrn_measurement_method /w-scans
_diffrn_radiation_monochromator graphite
_diffrn_radiation_source 'normal-focus sealed tube'
_diffrn_radiation_type MoK\a
_diffrn_radiation_wavelength 0.71073
_diffrn_reflns_av_R_equivalents 0.0148
_diffrn_reflns_av_sigmaI/netI 0.0169
_diffrn_reflns_limit_h_max 11
_diffrn_reflns_limit_h_min -10
_diffrn_reflns_limit_k_max 18
_diffrn_reflns_limit_k_min -18
_diffrn_reflns_limit_l_max 12
_diffrn_reflns_limit_l_min -16
_diffrn_reflns_number 10353
_diffrn_reflns_theta_full 25.50
_diffrn_reflns_theta_max 25.50
_diffrn_reflns_theta_min 2.00
_exptl_absorpt_coefficient_mu 0.955
_exptl_absorpt_correction_T_max 0.7071
_exptl_absorpt_correction_T_min 0.6678
_exptl_absorpt_correction_type multi-scan
_exptl_absorpt_process_details SADABS
_exptl_crystal_colour blue
_exptl_crystal_density_diffrn 1.766
_exptl_crystal_density_meas ?
_exptl_crystal_density_method .
_exptl_crystal_description needle
_exptl_crystal_F_000 1068
_exptl_crystal_size_max 0.46
_exptl_crystal_size_mid 0.41
_exptl_crystal_size_min 0.39
_refine_diff_density_max 1.746
_refine_diff_density_min -0.599
_refine_diff_density_rms 0.095
_refine_ls_extinction_coef 0.0021(5)
_refine_ls_extinction_expression Fc^*^=kFc[1+0.001xFc^2^\l^3^/sin(2\q)]^-1/4^
_refine_ls_extinction_method SHELXL
_refine_ls_goodness_of_fit_ref 1.066
_refine_ls_hydrogen_treatment noref
_refine_ls_matrix_type full
_refine_ls_number_parameters 288
_refine_ls_number_reflns 3674
_refine_ls_number_restraints 60
_refine_ls_restrained_S_all 1.090
_refine_ls_R_factor_all 0.0493
_refine_ls_R_factor_gt 0.0455
_refine_ls_shift/su_max 0.001
_refine_ls_shift/su_mean 0.000
_refine_ls_structure_factor_coef Fsqd
_refine_ls_weighting_details 'calc w=1/[\s^2^(Fo^2^)+(0.0746P)^2^+3.2195P] where P=(Fo^2^+2Fc^2^)/3'
_refine_ls_weighting_scheme calc
_refine_ls_wR_factor_gt 0.1225
_refine_ls_wR_factor_ref 0.1279
_reflns_number_gt 3303
_reflns_number_total 3674
_reflns_threshold_expression I>2sigma(I)
_cod_data_source_file ic048946nsi20040802_060545_5.cif
_cod_data_source_block cmpd2_at_296K
_cod_depositor_comments
;
The following automatic conversions were performed:
'_symmetry_cell_setting' value 'Monoclinic' changed to 'monoclinic'
according to '/home/saulius/struct/CIF-dictionaries/cif_core.dic'
dictionary named 'cif_core.dic' version 2.4.1 from 2010-06-29.

Automatic conversion script
Id: cif_fix_enum 1527 2010-12-29 10:47:43Z saulius 
;
_cod_database_code 4312240

loop_
_symmetry_equiv_pos_as_xyz
'x, y, z'
'-x+1/2, y+1/2, -z+1/2'
'-x, -y, -z'
'x-1/2, -y-1/2, z-1/2'

loop_
_atom_site_label
_atom_site_type_symbol
_atom_site_fract_x
_atom_site_fract_y
_atom_site_fract_z
_atom_site_U_iso_or_equiv
_atom_site_adp_type
_atom_site_occupancy
_atom_site_symmetry_multiplicity
_atom_site_calc_flag
_atom_site_refinement_flags
_atom_site_disorder_assembly
_atom_site_disorder_group
Ru1 Ru 0.02836(3) 0.930625(19) 0.02070(2) 0.04222(16) Uani 1 1 d . . .
S1 S 0.18752(13) 0.70854(8) 0.08536(9) 0.0605(3) Uani 1 1 d . . .
O1 O 0.0919(3) 0.78043(19) 0.0603(2) 0.0561(7) Uani 1 1 d . . .
N4 N 0.0815(4) 0.9126(2) -0.1198(2) 0.0474(8) Uani 1 1 d D . .
N3 N -0.3997(4) 0.9188(3) -0.1007(3) 0.0577(9) Uani 1 1 d . . .
C4 C -0.2662(4) 0.9459(3) -0.0666(3) 0.0463(9) Uani 1 1 d . A .
F3 F 0.0543(6) 0.6216(3) -0.0573(3) 0.1156(15) Uani 1 1 d . . .
F2 F 0.1551(6) 0.5444(2) 0.0572(4) 0.1233(16) Uani 1 1 d . . .
O2 O 0.2101(5) 0.6939(3) 0.1887(3) 0.0928(13) Uani 1 1 d . . .
F1 F -0.0372(5) 0.6109(3) 0.0817(4) 0.1249(16) Uani 1 1 d . . .
O3 O 0.3106(4) 0.7036(3) 0.0306(4) 0.0898(12) Uani 1 1 d . . .
N1 N -0.1712(4) 0.8911(3) -0.0240(4) 0.0729(13) Uani 1 1 d D . .
C15 C 0.0838(7) 0.6167(4) 0.0376(5) 0.0794(16) Uani 1 1 d . . .
N2 N -0.2286(4) 1.0280(2) -0.0725(3) 0.0521(8) Uani 1 1 d D . .
N5 N 0.0343(6) 1.0527(3) -0.1578(3) 0.0745(14) Uani 1 1 d D . .
N6 N 0.1055(5) 0.9612(3) -0.2809(3) 0.0636(10) Uani 1 1 d . . .
C11 C 0.0737(4) 0.9752(3) -0.1862(3) 0.0484(9) Uani 1 1 d . A .
C1 C -0.2334(10) 0.8190(5) 0.0319(7) 0.0592(15) Uani 0.488(4) 1 d PD A 1
H1A H -0.1606 0.7807 0.0622 0.071 Uiso 0.488(4) 1 calc PR A 1
H1B H -0.2925 0.8399 0.0815 0.071 Uiso 0.488(4) 1 calc PR A 1
C2 C -0.3196(11) 0.7776(9) -0.0536(10) 0.069(3) Uani 0.488(4) 1 d PD A 1
H2A H -0.3550 0.7228 -0.0319 0.082 Uiso 0.488(4) 1 calc PR A 1
H2B H -0.2567 0.7656 -0.1045 0.082 Uiso 0.488(4) 1 calc PR A 1
C3 C -0.4439(5) 0.8291(3) -0.0989(4) 0.0656(12) Uani 0.488(4) 1 d PD A 1
H3A H -0.4717 0.8090 -0.1654 0.079 Uiso 0.488(4) 1 calc PR A 1
H3B H -0.5247 0.8228 -0.0602 0.079 Uiso 0.488(4) 1 calc PR A 1
C5 C -0.5021(5) 0.9755(4) -0.1559(5) 0.0772(15) Uani 0.488(4) 1 d PD A 1
H5A H -0.5659 1.0012 -0.1122 0.093 Uiso 0.488(4) 1 calc PR A 1
H5B H -0.5585 0.9433 -0.2066 0.093 Uiso 0.488(4) 1 calc PR A 1
C6 C -0.4170(14) 1.0439(7) -0.2015(10) 0.079(4) Uani 0.488(4) 1 d PDU A 1
H6A H -0.4778 1.0831 -0.2418 0.095 Uiso 0.488(4) 1 calc PR A 1
H6B H -0.3469 1.0191 -0.2411 0.095 Uiso 0.488(4) 1 calc PR A 1
C7 C -0.3473(12) 1.0880(7) -0.1109(10) 0.073(3) Uani 0.488(4) 1 d PD A 1
H7A H -0.4150 1.0960 -0.0622 0.088 Uiso 0.488(4) 1 calc PR A 1
H7B H -0.3096 1.1437 -0.1276 0.088 Uiso 0.488(4) 1 calc PR A 1
C8 C 0.0543(13) 0.8246(5) -0.1591(7) 0.0620(19) Uani 0.488(4) 1 d PD A 1
H8A H -0.0475 0.8176 -0.1755 0.074 Uiso 0.488(4) 1 calc PR A 1
H8B H 0.0836 0.7833 -0.1076 0.074 Uiso 0.488(4) 1 calc PR A 1
C9 C 0.129(3) 0.8041(10) -0.2481(12) 0.086(5) Uani 0.488(4) 1 d PD A 1
H9A H 0.2286 0.7916 -0.2277 0.103 Uiso 0.488(4) 1 calc PR A 1
H9B H 0.0872 0.7529 -0.2795 0.103 Uiso 0.488(4) 1 calc PR A 1
C10 C 0.1217(8) 0.8758(4) -0.3211(4) 0.0824(17) Uani 0.488(4) 1 d PD A 1
H10A H 0.2079 0.8749 -0.3549 0.099 Uiso 0.488(4) 1 calc PR A 1
H10B H 0.0421 0.8651 -0.3700 0.099 Uiso 0.488(4) 1 calc PR A 1
C12 C 0.1066(9) 1.0289(5) -0.3532(4) 0.099(2) Uani 0.488(4) 1 d PD A 1
H12A H 0.0408 1.0140 -0.4097 0.119 Uiso 0.488(4) 1 calc PR A 1
H12B H 0.2012 1.0327 -0.3755 0.119 Uiso 0.488(4) 1 calc PR A 1
C13 C 0.0665(19) 1.1146(8) -0.3152(8) 0.083(3) Uani 0.488(4) 1 d PDU A 1
H13A H -0.0348 1.1229 -0.3324 0.100 Uiso 0.488(4) 1 calc PR A 1
H13B H 0.1161 1.1585 -0.3496 0.100 Uiso 0.488(4) 1 calc PR A 1
C14 C 0.0969(13) 1.1299(6) -0.2059(6) 0.0700(19) Uani 0.488(4) 1 d PD A 1
H14A H 0.0522 1.1827 -0.1865 0.084 Uiso 0.488(4) 1 calc PR A 1
H14B H 0.1987 1.1337 -0.1877 0.084 Uiso 0.488(4) 1 calc PR A 1
C1' C -0.2060(9) 0.7931(6) -0.0562(7) 0.0592(15) Uani 0.512(4) 1 d PD A 2
H1'A H -0.2004 0.7864 -0.1266 0.071 Uiso 0.512(4) 1 calc PR A 2
H1'B H -0.1371 0.7545 -0.0219 0.071 Uiso 0.512(4) 1 calc PR A 2
C2' C -0.3533(12) 0.7714(10) -0.0306(11) 0.069(3) Uani 0.512(4) 1 d PD A 2
H2'A H -0.3755 0.7112 -0.0431 0.082 Uiso 0.512(4) 1 calc PR A 2
H2'B H -0.3647 0.7845 0.0379 0.082 Uiso 0.512(4) 1 calc PR A 2
C3' C -0.4439(5) 0.8291(3) -0.0989(4) 0.0656(12) Uani 0.512(4) 1 d PD A 2
H3'A H -0.4449 0.8061 -0.1652 0.079 Uiso 0.512(4) 1 calc PR A 2
H3'B H -0.5409 0.8269 -0.0805 0.079 Uiso 0.512(4) 1 calc PR A 2
C5' C -0.5021(5) 0.9755(4) -0.1559(5) 0.0772(15) Uani 0.512(4) 1 d PD A 2
H5'A H -0.5865 0.9798 -0.1205 0.093 Uiso 0.512(4) 1 calc PR A 2
H5'B H -0.5304 0.9491 -0.2193 0.093 Uiso 0.512(4) 1 calc PR A 2
C6' C -0.4491(12) 1.0633(7) -0.1728(14) 0.079(4) Uani 0.512(4) 1 d PD A 2
H6'A H -0.4809 1.0796 -0.2401 0.095 Uiso 0.512(4) 1 calc PR A 2
H6'B H -0.4941 1.1024 -0.1296 0.095 Uiso 0.512(4) 1 calc PR A 2
C7' C -0.2955(12) 1.0771(8) -0.1580(10) 0.073(3) Uani 0.512(4) 1 d PD A 2
H7'A H -0.2768 1.1381 -0.1476 0.088 Uiso 0.512(4) 1 calc PR A 2
H7'B H -0.2527 1.0598 -0.2170 0.088 Uiso 0.512(4) 1 calc PR A 2
C8' C 0.1495(13) 0.8290(6) -0.1513(7) 0.0620(19) Uani 0.512(4) 1 d PD A 2
H8'A H 0.2515 0.8360 -0.1535 0.074 Uiso 0.512(4) 1 calc PR A 2
H8'B H 0.1325 0.7825 -0.1062 0.074 Uiso 0.512(4) 1 calc PR A 2
C9' C 0.078(2) 0.8115(10) -0.2515(11) 0.086(5) Uani 0.512(4) 1 d PD A 2
H9'A H 0.1037 0.7543 -0.2729 0.103 Uiso 0.512(4) 1 calc PR A 2
H9'B H -0.0246 0.8133 -0.2497 0.103 Uiso 0.512(4) 1 calc PR A 2
C10' C 0.1217(8) 0.8758(4) -0.3211(4) 0.0824(17) Uani 0.512(4) 1 d PD A 2
H10C H 0.2204 0.8664 -0.3331 0.099 Uiso 0.512(4) 1 calc PR A 2
H10D H 0.0635 0.8705 -0.3834 0.099 Uiso 0.512(4) 1 calc PR A 2
C12' C 0.1066(9) 1.0289(5) -0.3532(4) 0.099(2) Uani 0.512(4) 1 d PD A 2
H12C H 0.0167 1.0293 -0.3943 0.119 Uiso 0.512(4) 1 calc PR A 2
H12D H 0.1826 1.0188 -0.3953 0.119 Uiso 0.512(4) 1 calc PR A 2
C13' C 0.1287(15) 1.1136(8) -0.3022(11) 0.083(3) Uani 0.512(4) 1 d PD A 2
H13C H 0.1301 1.1613 -0.3482 0.100 Uiso 0.512(4) 1 calc PR A 2
H13D H 0.2144 1.1145 -0.2568 0.100 Uiso 0.512(4) 1 calc PR A 2
C14' C -0.0138(12) 1.1120(7) -0.2462(7) 0.0700(19) Uani 0.512(4) 1 d PD A 2
H14C H -0.0391 1.1691 -0.2246 0.084 Uiso 0.512(4) 1 calc PR A 2
H14D H -0.0934 1.0876 -0.2872 0.084 Uiso 0.512(4) 1 calc PR A 2

loop_
_atom_site_aniso_label
_atom_site_aniso_U_11
_atom_site_aniso_U_22
_atom_site_aniso_U_33
_atom_site_aniso_U_23
_atom_site_aniso_U_13
_atom_site_aniso_U_12
Ru1 0.0421(2) 0.0406(2) 0.0447(2) 0.00569(11) 0.00819(14) 0.00383(11)
S1 0.0615(7) 0.0592(7) 0.0611(7) 0.0029(5) 0.0070(5) 0.0054(5)
O1 0.0576(17) 0.0477(16) 0.0622(18) -0.0022(13) 0.0019(14) 0.0037(13)
N4 0.056(2) 0.0450(17) 0.0402(17) -0.0048(14) -0.0020(14) -0.0015(15)
N3 0.046(2) 0.057(2) 0.068(2) 0.0021(18) 0.0001(17) -0.0033(16)
C4 0.042(2) 0.057(2) 0.041(2) 0.0025(17) 0.0092(16) 0.0015(17)
F3 0.171(4) 0.081(2) 0.092(3) -0.018(2) 0.000(3) -0.027(3)
F2 0.166(4) 0.0541(19) 0.154(4) 0.007(2) 0.038(3) 0.020(2)
O2 0.102(3) 0.109(3) 0.065(2) 0.017(2) -0.005(2) 0.013(3)
F1 0.092(3) 0.102(3) 0.187(5) 0.004(3) 0.045(3) -0.024(2)
O3 0.065(2) 0.097(3) 0.112(3) 0.012(2) 0.033(2) 0.008(2)
N1 0.0388(18) 0.052(2) 0.128(4) 0.037(2) 0.009(2) -0.0025(16)
C15 0.098(4) 0.056(3) 0.086(4) 0.003(3) 0.020(3) -0.002(3)
N2 0.056(2) 0.0436(18) 0.054(2) -0.0050(15) -0.0111(16) 0.0086(15)
N5 0.110(4) 0.058(2) 0.063(2) 0.0208(19) 0.045(2) 0.030(2)
N6 0.079(3) 0.064(2) 0.050(2) 0.0013(18) 0.0188(18) 0.000(2)
C11 0.046(2) 0.055(2) 0.045(2) 0.0021(17) 0.0078(16) -0.0025(17)
C1 0.053(3) 0.049(3) 0.074(4) 0.011(3) -0.003(3) -0.012(3)
C2 0.077(6) 0.057(3) 0.071(7) 0.029(4) 0.003(5) -0.033(4)
C3 0.061(3) 0.062(3) 0.074(3) 0.004(2) 0.005(2) -0.012(2)
C5 0.053(3) 0.074(3) 0.101(4) 0.014(3) -0.010(3) 0.004(2)
C6 0.044(5) 0.077(5) 0.112(8) 0.027(5) -0.009(4) 0.014(4)
C7 0.060(6) 0.068(4) 0.086(8) 0.012(5) -0.020(4) -0.003(4)
C8 0.084(5) 0.046(3) 0.057(3) -0.008(3) 0.008(5) -0.001(5)
C9 0.121(16) 0.064(4) 0.079(4) -0.011(3) 0.037(7) 0.044(6)
C10 0.111(5) 0.080(4) 0.061(3) -0.017(3) 0.032(3) -0.007(3)
C12 0.145(6) 0.096(5) 0.060(3) 0.020(3) 0.025(4) -0.002(4)
C13 0.110(9) 0.073(4) 0.067(4) 0.027(3) 0.011(6) 0.022(5)
C14 0.092(5) 0.071(4) 0.050(4) 0.018(3) 0.022(3) 0.010(4)
C1' 0.053(3) 0.049(3) 0.074(4) 0.011(3) -0.003(3) -0.012(3)
C2' 0.077(6) 0.057(3) 0.071(7) 0.029(4) 0.003(5) -0.033(4)
C3' 0.061(3) 0.062(3) 0.074(3) 0.004(2) 0.005(2) -0.012(2)
C5' 0.053(3) 0.074(3) 0.101(4) 0.014(3) -0.010(3) 0.004(2)
C6' 0.044(5) 0.077(5) 0.112(8) 0.027(5) -0.009(4) 0.014(4)
C7' 0.060(6) 0.068(4) 0.086(8) 0.012(5) -0.020(4) -0.003(4)
C8' 0.084(5) 0.046(3) 0.057(3) -0.008(3) 0.008(5) -0.001(5)
C9' 0.121(16) 0.064(4) 0.079(4) -0.011(3) 0.037(7) 0.044(6)
C10' 0.111(5) 0.080(4) 0.061(3) -0.017(3) 0.032(3) -0.007(3)
C12' 0.145(6) 0.096(5) 0.060(3) 0.020(3) 0.025(4) -0.002(4)
C13' 0.110(9) 0.073(4) 0.067(4) 0.027(3) 0.011(6) 0.022(5)
C14' 0.092(5) 0.071(4) 0.050(4) 0.018(3) 0.022(3) 0.010(4)

loop_
_atom_type_symbol
_atom_type_description
_atom_type_scat_dispersion_real
_atom_type_scat_dispersion_imag
_atom_type_scat_source
C C 0.0033 0.0016 'International Tables Vol C Tables 4.2.6.8 and 6.1.1.4'
H H 0.0000 0.0000 'International Tables Vol C Tables 4.2.6.8 and 6.1.1.4'
N N 0.0061 0.0033 'International Tables Vol C Tables 4.2.6.8 and 6.1.1.4'
O O 0.0106 0.0060 'International Tables Vol C Tables 4.2.6.8 and 6.1.1.4'
F F 0.0171 0.0103 'International Tables Vol C Tables 4.2.6.8 and 6.1.1.4'
S S 0.1246 0.1234 'International Tables Vol C Tables 4.2.6.8 and 6.1.1.4'
Ru Ru -1.2594 0.8363 'International Tables Vol C Tables 4.2.6.8 and 6.1.1.4'

loop_
_geom_angle_atom_site_label_1
_geom_angle_atom_site_label_2
_geom_angle_atom_site_label_3
_geom_angle
_geom_angle_site_symmetry_1
_geom_angle_site_symmetry_3
_geom_angle_publ_flag
N1 Ru1 N5 88.5(2) . 3_575 ?
N1 Ru1 N4 88.77(18) . . ?
N5 Ru1 N4 177.24(18) 3_575 . ?
N1 Ru1 N2 177.38(18) . 3_575 ?
N5 Ru1 N2 88.9(2) 3_575 3_575 ?
N4 Ru1 N2 93.84(15) . 3_575 ?
N1 Ru1 Ru1 91.27(11) . 3_575 ?
N5 Ru1 Ru1 91.48(11) 3_575 3_575 ?
N4 Ru1 Ru1 88.26(10) . 3_575 ?
N2 Ru1 Ru1 88.62(10) 3_575 3_575 ?
N1 Ru1 O1 88.78(13) . . ?
N5 Ru1 O1 90.25(13) 3_575 . ?
N4 Ru1 O1 90.01(12) . . ?
N2 Ru1 O1 91.40(12) 3_575 . ?
Ru1 Ru1 O1 178.27(8) 3_575 . y
O2 S1 O3 116.8(3) . . ?
O2 S1 O1 112.8(2) . . ?
O3 S1 O1 115.6(2) . . ?
O2 S1 C15 104.8(3) . . ?
O3 S1 C15 101.9(3) . . ?
O1 S1 C15 102.5(2) . . ?
S1 O1 Ru1 155.9(2) . . ?
C11 N4 C8 115.6(5) . . ?
C11 N4 C8' 115.4(5) . . ?
C11 N4 Ru1 122.5(3) . . ?
C8 N4 Ru1 114.5(4) . . ?
C8' N4 Ru1 121.7(4) . . ?
C4 N3 C3 123.0(4) . . ?
C4 N3 C5 122.2(4) . . ?
C3 N3 C5 114.1(4) . . ?
N2 C4 N1 117.9(4) . . ?
N2 C4 N3 121.2(4) . . ?
N1 C4 N3 120.9(4) . . ?
C4 N1 C1 114.8(5) . . ?
C4 N1 C1' 112.0(5) . . ?
C1 N1 C1' 49.8(5) . . ?
C4 N1 Ru1 120.5(3) . . ?
C1 N1 Ru1 118.0(4) . . ?
C1' N1 Ru1 122.0(4) . . ?
F3 C15 F2 108.0(5) . . ?
F3 C15 F1 109.7(6) . . ?
F2 C15 F1 106.8(5) . . ?
F3 C15 S1 111.7(4) . . ?
F2 C15 S1 110.4(5) . . ?
F1 C15 S1 110.2(4) . . ?
C4 N2 C7' 116.4(6) . . ?
C4 N2 C7 114.8(6) . . ?
C4 N2 Ru1 121.4(3) . 3_575 ?
C7' N2 Ru1 114.7(5) . 3_575 ?
C7 N2 Ru1 123.6(5) . 3_575 ?
C11 N5 C14 117.4(5) . . ?
C11 N5 C14' 112.4(5) . . ?
C11 N5 Ru1 119.8(3) . 3_575 ?
C14 N5 Ru1 117.2(5) . 3_575 ?
C14' N5 Ru1 123.5(4) . 3_575 ?
C11 N6 C12 123.1(5) . . ?
C11 N6 C10 122.7(4) . . ?
C12 N6 C10 113.7(5) . . ?
N4 C11 N5 117.7(4) . . ?
N4 C11 N6 121.7(4) . . ?
N5 C11 N6 120.6(4) . . ?
C2 C1 N1 97.6(8) . . ?
C1 C2 C3 115.9(10) . . ?
N3 C3 C2 107.6(6) . . ?
N3 C5 C6 106.6(7) . . ?
C5 C6 C7 101.0(9) . . ?
C6 C7 N2 104.8(9) . . ?
N4 C8 C9 114.2(12) . . ?
C10 C9 C8 112.7(9) . . ?
N6 C10 C9 115.6(8) . . ?
N6 C12 C13 113.3(7) . . ?
C12 C13 C14 116.9(9) . . ?
C13 C14 N5 104.9(10) . . ?
C2' C1' N1 108.5(9) . . ?
C6' C7' N2 112.2(11) . . ?
C9' C8' N4 104.3(9) . . ?
N5 C14' C13' 100.5(9) . . ?

loop_
_geom_bond_atom_site_label_1
_geom_bond_atom_site_label_2
_geom_bond_distance
_geom_bond_site_symmetry_2
_geom_bond_publ_flag
Ru1 N1 2.017(4) . y
Ru1 N5 2.025(4) 3_575 y
Ru1 N4 2.040(3) . y
Ru1 N2 2.054(4) 3_575 y
Ru1 Ru1 2.2763(6) 3_575 y
Ru1 O1 2.453(3) . y
S1 O2 1.421(4) . ?
S1 O3 1.438(4) . ?
S1 O1 1.454(3) . ?
S1 C15 1.813(6) . ?
N4 C11 1.324(5) . ?
N4 C8 1.480(7) . ?
N4 C8' 1.526(10) . ?
N3 C4 1.366(6) . ?
N3 C3 1.454(6) . ?
N3 C5 1.460(6) . ?
C4 N2 1.326(6) . ?
C4 N1 1.328(6) . ?
F3 C15 1.298(7) . ?
F2 C15 1.323(7) . ?
F1 C15 1.340(7) . ?
N1 C1 1.502(7) . ?
N1 C1' 1.608(10) . ?
N2 C7' 1.483(12) . ?
N2 C7 1.511(8) . ?
N2 Ru1 2.054(4) 3_575 ?
N5 C11 1.328(6) . ?
N5 C14 1.511(8) . ?
N5 C14' 1.549(10) . ?
N5 Ru1 2.025(4) 3_575 ?
N6 C11 1.368(6) . ?
N6 C12 1.439(7) . ?
N6 C10 1.447(7) . ?
C1 C2 1.501(8) . ?
C2 C3 1.501(8) . ?
C5 C6 1.499(8) . ?
C6 C7 1.506(8) . ?
C8 C9 1.493(8) . ?
C9 C10 1.489(8) . ?
C12 C13 1.489(8) . ?
C13 C14 1.508(8) . ?
C1' C2' 1.500(13) . ?
C6' C7' 1.457(13) . ?
C8' C9' 1.490(17) . ?
C13' C14' 1.604(14) . ?
